data_7243350
loop_
_publ_author_name
'Lamola, Jairus L.'
'Moshapo, Paseka T.'
'Holzapfel, Cedric W.'
'Maumela, Munaka Christopher'

_publ_section_title
;
 Evaluation of P-bridged biaryl phosphine ligands in palladium-catalysed
 Suzuki--Miyaura cross-coupling reactions
;
_journal_issue 43
_journal_name_full 'RSC Advances'
_journal_page_first 26883
_journal_page_last 26891
_journal_paper_doi 10.1039/D1RA04947J
_journal_volume 11
_journal_year 2021
_chemical_formula_moiety 'C2.75 H3.125 O0.375 P0.125'
_chemical_formula_sum 'C H O P'
_chemical_formula_weight 59.99
_space_group_crystal_system triclinic
_space_group_IT_number 2
_space_group_name_Hall '-P 1'
_space_group_name_H-M_alt 'P -1'
_atom_sites_solution_hydrogens geom
_atom_sites_solution_primary direct
_audit_creation_date 2020-01-13
_audit_creation_method
;
Olex2 1.3
(compiled 2019.09.11 svn.r3662 for OlexSys, GUI svn.r5938)
;
_audit_update_record
;
2020-12-22 deposited with the CCDC.	2021-07-19 downloaded from the CCDC.
;
_cell_angle_alpha 92.553(4)
_cell_angle_beta 105.035(4)
_cell_angle_gamma 95.537(4)
_cell_formula_units_Z 16
_cell_length_a 8.0873(7)
_cell_length_b 9.4963(9)
_cell_length_c 13.1468(12)
_cell_measurement_reflns_used 2800
_cell_measurement_temperature 293(2)
_cell_measurement_theta_max 23.99
_cell_measurement_theta_min 2.60
_cell_volume 968.01(15)
_computing_molecular_graphics 'Olex2 1.3 (Dolomanov et al., 2009)'
_computing_publication_material 'Olex2 1.3 (Dolomanov et al., 2009)'
_computing_structure_refinement 'ShelXL 2018/3 (Sheldrick, 2015)'
_computing_structure_solution 'ShelXS n/a (Sheldrick, 2008)'
_diffrn_ambient_temperature 293(2)
_diffrn_measured_fraction_theta_full 1.000
_diffrn_measured_fraction_theta_max 0.997
_diffrn_measurement_device_type 'Bruker APEX-II CCD'
_diffrn_measurement_method '\f and \w scans'
_diffrn_radiation_type MoK\a
_diffrn_radiation_wavelength 0.71073
_diffrn_reflns_av_R_equivalents 0.1041
_diffrn_reflns_av_unetI/netI 0.0664
_diffrn_reflns_Laue_measured_fraction_full 1.000
_diffrn_reflns_Laue_measured_fraction_max 0.997
_diffrn_reflns_limit_h_max 9
_diffrn_reflns_limit_h_min -9
_diffrn_reflns_limit_k_max 11
_diffrn_reflns_limit_k_min -11
_diffrn_reflns_limit_l_max 16
_diffrn_reflns_limit_l_min -16
_diffrn_reflns_number 35452
_diffrn_reflns_point_group_measured_fraction_full 1.000
_diffrn_reflns_point_group_measured_fraction_max 0.997
_diffrn_reflns_theta_full 25.242
_diffrn_reflns_theta_max 26.083
_diffrn_reflns_theta_min 1.608
_diffrn_standards_number 0
_exptl_absorpt_coefficient_mu 0.751
_exptl_absorpt_correction_type none
_exptl_crystal_density_diffrn 1.646
_exptl_crystal_description block
_exptl_crystal_F_000 480
_exptl_crystal_size_max 0.130
_exptl_crystal_size_mid 0.241
_exptl_crystal_size_min 0.141
_refine_diff_density_max 0.449
_refine_diff_density_min -0.289
_refine_diff_density_rms 0.057
_refine_ls_extinction_method none
_refine_ls_goodness_of_fit_ref 1.059
_refine_ls_hydrogen_treatment constr
_refine_ls_matrix_type full
_refine_ls_number_parameters 239
_refine_ls_number_reflns 3831
_refine_ls_number_restraints 0
_refine_ls_restrained_S_all 1.059
_refine_ls_R_factor_all 0.0624
_refine_ls_R_factor_gt 0.0446
_refine_ls_shift/su_max 0.001
_refine_ls_shift/su_mean 0.000
_refine_ls_structure_factor_coef Fsqd
_refine_ls_weighting_details 'w=1/[\s^2^(Fo^2^)+(0.0372P)^2^+0.3896P] where P=(Fo^2^+2Fc^2^)/3'
_refine_ls_weighting_scheme calc
_refine_ls_wR_factor_gt 0.1056
_refine_ls_wR_factor_ref 0.1138
_reflns_Friedel_coverage 0.000
_reflns_number_gt 3012
_reflns_number_total 3831
_reflns_threshold_expression 'I > 2\s(I)'
_cod_data_source_file d1ra04947j2.cif
_cod_data_source_block 20jl_pa_100k
_cod_database_code 7243350
_shelx_shelxl_version_number 2018/3
_shelx_space_group_comment
;
The symmetry employed for this shelxl refinement is uniquely defined
by the following loop, which should always be used as a source of
symmetry information in preference to the above space-group names.
They are only intended as comments.
;
_olex2_refinement_description
;
1. Fixed Uiso
 At 1.2 times of:
  All C(H) groups, All C(H,H) groups
 At 1.5 times of:
  All C(H,H,H) groups
2.a Secondary CH2 refined with riding coordinates:
 C20(H20A,H20B), C24(H24A,H24B)
2.b Aromatic/amide H refined with riding coordinates:
 C3(H3), C5(H5), C4(H4), C15(H15), C13(H13), C22(H22), C17(H17), C18(H18),
 C16(H16)
2.c Idealised Me refined as rotating group:
 C6(H6A,H6B,H6C), C9(H9A,H9B,H9C), C21(H21A,H21B,H21C), C23(H23A,H23B,H23C)
;
_olex2_submission_special_instructions 'No special instructions were received'

loop_
_space_group_symop_operation_xyz
'x, y, z'
'-x, -y, -z'

loop_
_atom_site_label
_atom_site_type_symbol
_atom_site_fract_x
_atom_site_fract_y
_atom_site_fract_z
_atom_site_U_iso_or_equiv
_atom_site_adp_type
_atom_site_occupancy
_atom_site_site_symmetry_order
_atom_site_calc_flag
_atom_site_refinement_flags_posn
_atom_site_refinement_flags_adp
_atom_site_refinement_flags_occupancy
_atom_site_disorder_assembly
_atom_site_disorder_group
P2 P 0.37680(7) 0.18211(5) 0.69879(4) 0.01553(15) Uani 1 1 d . . . . .
C1 C 0.5579(3) 0.21788(19) 0.63968(15) 0.0161(4) Uani 1 1 d . . . . .
C2 C 0.5215(3) 0.24111(19) 0.53096(15) 0.0153(4) Uani 1 1 d . . . . .
C3 C 0.6576(3) 0.27209(19) 0.48605(16) 0.0183(4) Uani 1 1 d . . . . .
H3 H 0.633531 0.288692 0.414789 0.022 Uiso 1 1 calc R U . . .
C8 C 0.4617(3) 0.0852(2) 0.81929(15) 0.0169(4) Uani 1 1 d . . . . .
C7 C 0.5938(3) 0.2898(2) 0.94117(15) 0.0176(4) Uani 1 1 d . . . . .
C5 C 0.8643(3) 0.2532(2) 0.65044(16) 0.0201(5) Uani 1 1 d . . . . .
H5 H 0.977984 0.256092 0.690289 0.024 Uiso 1 1 calc R U . . .
C6 C 0.7571(3) 0.3351(2) 1.02621(16) 0.0219(5) Uani 1 1 d . . . . .
H6A H 0.779148 0.261904 1.074468 0.033 Uiso 1 1 calc R U . . .
H6B H 0.744950 0.420960 1.063625 0.033 Uiso 1 1 calc R U . . .
H6C H 0.851367 0.351229 0.994830 0.033 Uiso 1 1 calc R U . . .
C9 C 0.5058(3) -0.0596(2) 0.78987(16) 0.0210(5) Uani 1 1 d . . . . .
H9A H 0.408887 -0.109785 0.738522 0.032 Uiso 1 1 calc R U . . .
H9B H 0.533299 -0.111961 0.851726 0.032 Uiso 1 1 calc R U . . .
H9C H 0.603089 -0.048973 0.760697 0.032 Uiso 1 1 calc R U . . .
C4 C 0.8273(3) 0.2789(2) 0.54429(16) 0.0202(5) Uani 1 1 d . . . . .
H4 H 0.916061 0.300486 0.512608 0.024 Uiso 1 1 calc R U . . .
O6 O 0.61404(17) 0.15522(13) 0.89579(10) 0.0165(3) Uani 1 1 d . . . . .
O3 O 0.25144(17) 0.31976(14) 0.83797(10) 0.0174(3) Uani 1 1 d . . . . .
O4 O 0.45709(17) 0.27528(14) 0.99153(10) 0.0176(3) Uani 1 1 d . . . . .
C15 C 0.7310(3) 0.2232(2) 0.69640(16) 0.0178(4) Uani 1 1 d . . . . .
H15 H 0.757024 0.205972 0.767582 0.021 Uiso 1 1 calc R U . . .
C10 C 0.3794(2) 0.3518(2) 0.77967(15) 0.0165(4) Uani 1 1 d . . . . .
C12 C 0.3423(3) 0.2349(2) 0.46029(15) 0.0161(4) Uani 1 1 d . . . . .
C13 C 0.2286(3) 0.1105(2) 0.44211(15) 0.0191(4) Uani 1 1 d . . . . .
H13 H 0.262339 0.030564 0.476820 0.023 Uiso 1 1 calc R U . . .
C22 C 0.2886(3) 0.3524(2) 0.40649(15) 0.0202(5) Uani 1 1 d . . . . .
H22 H 0.362533 0.436244 0.417696 0.024 Uiso 1 1 calc R U . . .
C20 C 0.3155(3) 0.0769(2) 0.87351(15) 0.0174(4) Uani 1 1 d . . . . .
H20A H 0.208366 0.039190 0.822926 0.021 Uiso 1 1 calc R U . . .
H20B H 0.339126 0.013231 0.929896 0.021 Uiso 1 1 calc R U . . .
C11 C 0.2970(3) 0.2231(2) 0.91860(15) 0.0181(4) Uani 1 1 d . . . . .
C24 C 0.5515(2) 0.3975(2) 0.85891(15) 0.0173(4) Uani 1 1 d . . . . .
H24A H 0.547783 0.489032 0.893626 0.021 Uiso 1 1 calc R U . . .
H24B H 0.641290 0.407706 0.822276 0.021 Uiso 1 1 calc R U . . .
C17 C 0.0151(3) 0.2224(2) 0.31986(16) 0.0230(5) Uani 1 1 d . . . . .
H17 H -0.093892 0.218188 0.273220 0.028 Uiso 1 1 calc R U . . .
C18 C 0.1271(3) 0.3463(2) 0.33664(16) 0.0240(5) Uani 1 1 d . . . . .
H18 H 0.093541 0.425519 0.300849 0.029 Uiso 1 1 calc R U . . .
C16 C 0.0668(3) 0.1049(2) 0.37315(15) 0.0219(5) Uani 1 1 d . . . . .
H16 H -0.008032 0.021694 0.362378 0.026 Uiso 1 1 calc R U . . .
C21 C 0.1599(3) 0.2212(2) 0.97772(16) 0.0230(5) Uani 1 1 d . . . . .
H21A H 0.159696 0.314766 1.008568 0.035 Uiso 1 1 calc R U . . .
H21B H 0.183457 0.156608 1.032445 0.035 Uiso 1 1 calc R U . . .
H21C H 0.049238 0.191225 0.929735 0.035 Uiso 1 1 calc R U . . .
C23 C 0.3172(3) 0.4677(2) 0.70943(16) 0.0221(5) Uani 1 1 d . . . . .
H23A H 0.395210 0.489438 0.666891 0.033 Uiso 1 1 calc R U . . .
H23B H 0.312290 0.551027 0.752216 0.033 Uiso 1 1 calc R U . . .
H23C H 0.204421 0.436520 0.664455 0.033 Uiso 1 1 calc R U . . .

loop_
_atom_site_aniso_label
_atom_site_aniso_U_11
_atom_site_aniso_U_22
_atom_site_aniso_U_33
_atom_site_aniso_U_23
_atom_site_aniso_U_13
_atom_site_aniso_U_12
P2 0.0152(3) 0.0190(3) 0.0125(3) 0.0008(2) 0.0043(2) 0.0009(2)
C1 0.0198(11) 0.0120(10) 0.0184(10) -0.0012(8) 0.0084(8) 0.0022(8)
C2 0.0200(10) 0.0092(9) 0.0163(10) -0.0029(8) 0.0053(8) 0.0004(8)
C3 0.0270(12) 0.0137(10) 0.0163(10) 0.0006(8) 0.0095(9) 0.0016(8)
C8 0.0197(11) 0.0167(10) 0.0135(10) -0.0006(8) 0.0041(8) 0.0000(8)
C7 0.0176(11) 0.0193(10) 0.0184(10) -0.0035(8) 0.0095(9) 0.0033(8)
C5 0.0190(11) 0.0175(10) 0.0224(11) -0.0035(8) 0.0041(9) 0.0014(8)
C6 0.0194(11) 0.0269(12) 0.0192(11) -0.0047(9) 0.0054(9) 0.0033(9)
C9 0.0253(12) 0.0175(11) 0.0202(11) -0.0002(8) 0.0061(9) 0.0020(9)
C4 0.0235(11) 0.0153(10) 0.0249(11) -0.0019(8) 0.0131(9) 0.0004(8)
O6 0.0175(7) 0.0166(7) 0.0142(7) -0.0019(5) 0.0021(6) 0.0031(6)
O3 0.0170(7) 0.0200(7) 0.0175(7) 0.0031(6) 0.0075(6) 0.0045(6)
O4 0.0169(7) 0.0222(8) 0.0147(7) -0.0022(6) 0.0067(6) 0.0015(6)
C15 0.0195(11) 0.0185(10) 0.0158(10) -0.0017(8) 0.0057(8) 0.0029(8)
C10 0.0162(10) 0.0194(10) 0.0167(10) 0.0012(8) 0.0092(8) 0.0030(8)
C12 0.0211(11) 0.0167(10) 0.0116(9) -0.0027(8) 0.0067(8) 0.0030(8)
C13 0.0227(11) 0.0175(10) 0.0171(10) 0.0014(8) 0.0053(9) 0.0023(8)
C22 0.0232(11) 0.0174(10) 0.0199(11) 0.0004(8) 0.0068(9) -0.0007(8)
C20 0.0183(11) 0.0203(11) 0.0138(10) 0.0032(8) 0.0053(8) -0.0001(8)
C11 0.0167(10) 0.0233(11) 0.0140(10) 0.0019(8) 0.0039(8) 0.0020(8)
C24 0.0171(10) 0.0161(10) 0.0200(10) -0.0026(8) 0.0079(9) 0.0012(8)
C17 0.0212(11) 0.0275(12) 0.0169(11) -0.0008(9) -0.0012(9) 0.0046(9)
C18 0.0289(12) 0.0241(11) 0.0199(11) 0.0055(9) 0.0053(10) 0.0083(9)
C16 0.0249(12) 0.0186(11) 0.0196(11) -0.0042(9) 0.0038(9) -0.0017(9)
C21 0.0204(11) 0.0323(12) 0.0188(11) 0.0012(9) 0.0096(9) 0.0031(9)
C23 0.0233(11) 0.0227(11) 0.0232(11) 0.0058(9) 0.0089(9) 0.0066(9)

loop_
_atom_type_symbol
_atom_type_description
_atom_type_scat_dispersion_real
_atom_type_scat_dispersion_imag
_atom_type_scat_source
C C 0.0033 0.0016 'International Tables Vol C Tables 4.2.6.8 and 6.1.1.4'
H H 0.0000 0.0000 'International Tables Vol C Tables 4.2.6.8 and 6.1.1.4'
O O 0.0106 0.0060 'International Tables Vol C Tables 4.2.6.8 and 6.1.1.4'
P P 0.1023 0.0942 'International Tables Vol C Tables 4.2.6.8 and 6.1.1.4'

loop_
_geom_angle_atom_site_label_1
_geom_angle_atom_site_label_2
_geom_angle_atom_site_label_3
_geom_angle
_geom_angle_site_symmetry_1
_geom_angle_site_symmetry_3
_geom_angle_publ_flag
C1 P2 C8 106.00(9) . . ?
C1 P2 C10 103.94(9) . . ?
C8 P2 C10 92.54(9) . . ?
C2 C1 P2 118.61(15) . . ?
C15 C1 P2 123.59(15) . . ?
C15 C1 C2 117.80(17) . . ?
C1 C2 C12 123.43(17) . . ?
C3 C2 C1 119.10(18) . . ?
C3 C2 C12 117.48(17) . . ?
C2 C3 H3 119.1 . . ?
C4 C3 C2 121.88(18) . . ?
C4 C3 H3 119.1 . . ?
C9 C8 P2 111.16(13) . . ?
C9 C8 C20 112.51(16) . . ?
O6 C8 P2 116.19(12) . . ?
O6 C8 C9 106.37(15) . . ?
O6 C8 C20 106.87(15) . . ?
C20 C8 P2 103.81(13) . . ?
C6 C7 C24 113.16(16) . . ?
O6 C7 C6 106.56(15) . . ?
O6 C7 C24 112.15(15) . . ?
O4 C7 C6 107.00(15) . . ?
O4 C7 O6 110.05(15) . . ?
O4 C7 C24 107.79(15) . . ?
C4 C5 H5 120.3 . . ?
C15 C5 H5 120.3 . . ?
C15 C5 C4 119.47(19) . . ?
C7 C6 H6A 109.5 . . ?
C7 C6 H6B 109.5 . . ?
C7 C6 H6C 109.5 . . ?
H6A C6 H6B 109.5 . . ?
H6A C6 H6C 109.5 . . ?
H6B C6 H6C 109.5 . . ?
C8 C9 H9A 109.5 . . ?
C8 C9 H9B 109.5 . . ?
C8 C9 H9C 109.5 . . ?
H9A C9 H9B 109.5 . . ?
H9A C9 H9C 109.5 . . ?
H9B C9 H9C 109.5 . . ?
C3 C4 C5 119.42(19) . . ?
C3 C4 H4 120.3 . . ?
C5 C4 H4 120.3 . . ?
C7 O6 C8 115.19(14) . . ?
C11 O3 C10 115.15(14) . . ?
C11 O4 C7 111.66(14) . . ?
C1 C15 H15 118.8 . . ?
C5 C15 C1 122.31(18) . . ?
C5 C15 H15 118.8 . . ?
O3 C10 P2 104.84(12) . . ?
O3 C10 C24 108.12(15) . . ?
O3 C10 C23 106.52(15) . . ?
C24 C10 P2 113.37(13) . . ?
C23 C10 P2 110.92(14) . . ?
C23 C10 C24 112.51(16) . . ?
C13 C12 C2 121.45(17) . . ?
C22 C12 C2 120.15(17) . . ?
C22 C12 C13 118.31(18) . . ?
C12 C13 H13 119.7 . . ?
C16 C13 C12 120.65(19) . . ?
C16 C13 H13 119.7 . . ?
C12 C22 H22 119.5 . . ?
C18 C22 C12 121.00(19) . . ?
C18 C22 H22 119.5 . . ?
C8 C20 H20A 109.5 . . ?
C8 C20 H20B 109.5 . . ?
H20A C20 H20B 108.1 . . ?
C11 C20 C8 110.51(16) . . ?
C11 C20 H20A 109.5 . . ?
C11 C20 H20B 109.5 . . ?
O3 C11 C20 112.12(15) . . ?
O3 C11 C21 106.02(16) . . ?
O4 C11 O3 110.14(15) . . ?
O4 C11 C20 107.80(15) . . ?
O4 C11 C21 107.46(15) . . ?
C21 C11 C20 113.19(17) . . ?
C7 C24 H24A 109.4 . . ?
C7 C24 H24B 109.4 . . ?
C10 C24 C7 111.00(16) . . ?
C10 C24 H24A 109.4 . . ?
C10 C24 H24B 109.4 . . ?
H24A C24 H24B 108.0 . . ?
C18 C17 H17 120.3 . . ?
C16 C17 H17 120.3 . . ?
C16 C17 C18 119.44(19) . . ?
C22 C18 C17 120.09(19) . . ?
C22 C18 H18 120.0 . . ?
C17 C18 H18 120.0 . . ?
C13 C16 C17 120.50(19) . . ?
C13 C16 H16 119.7 . . ?
C17 C16 H16 119.7 . . ?
C11 C21 H21A 109.5 . . ?
C11 C21 H21B 109.5 . . ?
C11 C21 H21C 109.5 . . ?
H21A C21 H21B 109.5 . . ?
H21A C21 H21C 109.5 . . ?
H21B C21 H21C 109.5 . . ?
C10 C23 H23A 109.5 . . ?
C10 C23 H23B 109.5 . . ?
C10 C23 H23C 109.5 . . ?
H23A C23 H23B 109.5 . . ?
H23A C23 H23C 109.5 . . ?
H23B C23 H23C 109.5 . . ?

loop_
_geom_bond_atom_site_label_1
_geom_bond_atom_site_label_2
_geom_bond_distance
_geom_bond_site_symmetry_2
_geom_bond_publ_flag
P2 C1 1.839(2) . ?
P2 C8 1.875(2) . ?
P2 C10 1.886(2) . ?
C1 C2 1.414(3) . ?
C1 C15 1.400(3) . ?
C2 C3 1.391(3) . ?
C2 C12 1.499(3) . ?
C3 H3 0.9300 . ?
C3 C4 1.381(3) . ?
C8 C9 1.512(3) . ?
C8 O6 1.453(2) . ?
C8 C20 1.529(3) . ?
C7 C6 1.503(3) . ?
C7 O6 1.428(2) . ?
C7 O4 1.428(2) . ?
C7 C24 1.519(3) . ?
C5 H5 0.9300 . ?
C5 C4 1.387(3) . ?
C5 C15 1.379(3) . ?
C6 H6A 0.9600 . ?
C6 H6B 0.9600 . ?
C6 H6C 0.9600 . ?
C9 H9A 0.9600 . ?
C9 H9B 0.9600 . ?
C9 H9C 0.9600 . ?
C4 H4 0.9300 . ?
O3 C10 1.457(2) . ?
O3 C11 1.433(2) . ?
O4 C11 1.425(2) . ?
C15 H15 0.9300 . ?
C10 C24 1.517(3) . ?
C10 C23 1.508(3) . ?
C12 C13 1.396(3) . ?
C12 C22 1.392(3) . ?
C13 H13 0.9300 . ?
C13 C16 1.380(3) . ?
C22 H22 0.9300 . ?
C22 C18 1.383(3) . ?
C20 H20A 0.9700 . ?
C20 H20B 0.9700 . ?
C20 C11 1.520(3) . ?
C11 C21 1.510(3) . ?
C24 H24A 0.9700 . ?
C24 H24B 0.9700 . ?
C17 H17 0.9300 . ?
C17 C18 1.386(3) . ?
C17 C16 1.385(3) . ?
C18 H18 0.9300 . ?
C16 H16 0.9300 . ?
C21 H21A 0.9600 . ?
C21 H21B 0.9600 . ?
C21 H21C 0.9600 . ?
C23 H23A 0.9600 . ?
C23 H23B 0.9600 . ?
C23 H23C 0.9600 . ?

loop_
_geom_torsion_atom_site_label_1
_geom_torsion_atom_site_label_2
_geom_torsion_atom_site_label_3
_geom_torsion_atom_site_label_4
_geom_torsion
_geom_torsion_site_symmetry_1
_geom_torsion_site_symmetry_2
_geom_torsion_site_symmetry_3
_geom_torsion_site_symmetry_4
_geom_torsion_publ_flag
P2 C1 C2 C3 178.27(14) . . . . ?
P2 C1 C2 C12 -1.4(3) . . . . ?
P2 C1 C15 C5 -178.64(15) . . . . ?
P2 C8 O6 C7 61.13(18) . . . . ?
P2 C8 C20 C11 -69.66(17) . . . . ?
P2 C10 C24 C7 -63.92(18) . . . . ?
C1 P2 C8 C9 -66.55(15) . . . . ?
C1 P2 C8 O6 55.25(15) . . . . ?
C1 P2 C8 C20 172.25(12) . . . . ?
C1 P2 C10 O3 -172.89(11) . . . . ?
C1 P2 C10 C24 -55.18(15) . . . . ?
C1 P2 C10 C23 72.53(15) . . . . ?
C1 C2 C3 C4 0.9(3) . . . . ?
C1 C2 C12 C13 -61.9(3) . . . . ?
C1 C2 C12 C22 121.6(2) . . . . ?
C2 C1 C15 C5 1.5(3) . . . . ?
C2 C3 C4 C5 0.5(3) . . . . ?
C2 C12 C13 C16 -177.09(18) . . . . ?
C2 C12 C22 C18 176.51(18) . . . . ?
C3 C2 C12 C13 118.4(2) . . . . ?
C3 C2 C12 C22 -58.1(2) . . . . ?
C8 P2 C1 C2 156.94(15) . . . . ?
C8 P2 C1 C15 -22.93(18) . . . . ?
C8 P2 C10 O3 -65.71(13) . . . . ?
C8 P2 C10 C24 51.99(14) . . . . ?
C8 P2 C10 C23 179.70(14) . . . . ?
C8 C20 C11 O3 62.8(2) . . . . ?
C8 C20 C11 O4 -58.63(19) . . . . ?
C8 C20 C11 C21 -177.35(16) . . . . ?
C7 O4 C11 O3 -61.09(19) . . . . ?
C7 O4 C11 C20 61.53(18) . . . . ?
C7 O4 C11 C21 -176.15(15) . . . . ?
C6 C7 O6 C8 173.45(15) . . . . ?
C6 C7 O4 C11 -176.00(15) . . . . ?
C6 C7 C24 C10 -175.86(16) . . . . ?
C9 C8 O6 C7 -174.56(15) . . . . ?
C9 C8 C20 C11 170.05(16) . . . . ?
C4 C5 C15 C1 -0.1(3) . . . . ?
O6 C8 C20 C11 53.67(19) . . . . ?
O6 C7 O4 C11 -60.60(19) . . . . ?
O6 C7 C24 C10 63.5(2) . . . . ?
O3 C10 C24 C7 51.9(2) . . . . ?
O4 C7 O6 C8 57.77(19) . . . . ?
O4 C7 C24 C10 -57.75(19) . . . . ?
C15 C1 C2 C3 -1.9(3) . . . . ?
C15 C1 C2 C12 178.45(17) . . . . ?
C15 C5 C4 C3 -0.9(3) . . . . ?
C10 P2 C1 C2 -106.24(16) . . . . ?
C10 P2 C1 C15 73.88(17) . . . . ?
C10 P2 C8 C9 -171.84(14) . . . . ?
C10 P2 C8 O6 -50.03(14) . . . . ?
C10 P2 C8 C20 66.96(13) . . . . ?
C10 O3 C11 O4 56.40(19) . . . . ?
C10 O3 C11 C20 -63.6(2) . . . . ?
C10 O3 C11 C21 172.36(15) . . . . ?
C12 C2 C3 C4 -179.37(17) . . . . ?
C12 C13 C16 C17 0.7(3) . . . . ?
C12 C22 C18 C17 0.5(3) . . . . ?
C13 C12 C22 C18 -0.1(3) . . . . ?
C22 C12 C13 C16 -0.5(3) . . . . ?
C20 C8 O6 C7 -54.15(19) . . . . ?
C11 O3 C10 P2 69.32(16) . . . . ?
C11 O3 C10 C24 -51.9(2) . . . . ?
C11 O3 C10 C23 -173.05(15) . . . . ?
C24 C7 O6 C8 -62.2(2) . . . . ?
C24 C7 O4 C11 61.99(19) . . . . ?
C18 C17 C16 C13 -0.3(3) . . . . ?
C16 C17 C18 C22 -0.4(3) . . . . ?
C23 C10 C24 C7 169.21(16) . . . . ?
